data_7159095
loop_
_publ_author_name
'Dong, Jie'
'Lei, Yu'
'Hu, Qiong'
'Zong, Lingli'
'Zhang, Ke'
'Zhang, Yajuan'
'Hu, Yimin'

_publ_section_title
;
 Fused diethynylbenzenes and phenanthrenes <i>via</i> arynes with
 alkynylsilanes.
;
_journal_issue 13
_journal_name_full 'Organic &amp; biomolecular chemistry'
_journal_page_first 2715
_journal_page_last 2719
_journal_paper_doi 10.1039/d2ob02046g
_journal_volume 21
_journal_year 2023
_chemical_formula_moiety 'C42 H46 O4 Si'
_chemical_formula_sum 'C42 H46 O4 Si'
_chemical_formula_weight 642.88
_chemical_name_systematic 8a-ok
_space_group_crystal_system triclinic
_space_group_IT_number 2
_space_group_name_Hall '-P 1'
_space_group_name_H-M_alt 'P -1'
_atom_sites_solution_hydrogens geom
_atom_sites_solution_primary dual
_audit_creation_date 2022-11-28
_audit_creation_method
;
Olex2 1.5
(compiled 2022.04.07 svn.rca3783a0 for OlexSys, GUI svn.r6498)
;
_audit_update_record
;
2022-11-28 deposited with the CCDC.	2023-01-18 downloaded from the CCDC.
;
_cell_angle_alpha 111.575(2)
_cell_angle_beta 96.279(2)
_cell_angle_gamma 102.106(2)
_cell_formula_units_Z 2
_cell_length_a 11.5700(8)
_cell_length_b 12.6302(8)
_cell_length_c 15.0893(10)
_cell_measurement_reflns_used 9897
_cell_measurement_temperature 300.00
_cell_measurement_theta_max 24.35
_cell_measurement_theta_min 2.59
_cell_volume 1962.3(2)
_computing_cell_refinement 'SAINT v8.37A (Bruker, 2015)'
_computing_data_collection 'Bruker D8 Venture diffractrometer'
_computing_data_reduction 'SAINT v8.37A (Bruker, 2015)'
_computing_molecular_graphics 'Olex2 1.5 (Dolomanov et al., 2009)'
_computing_publication_material 'Olex2 1.5 (Dolomanov et al., 2009)'
_computing_structure_refinement 'SHELXL 2019/2 (Sheldrick, 2015)'
_computing_structure_solution 'SHELXT 2014/5 (Sheldrick, 2014)'
_diffrn_ambient_temperature 300.00
_diffrn_detector 'CCD area detector'
_diffrn_measured_fraction_theta_full 0.992
_diffrn_measured_fraction_theta_max 0.970
_diffrn_measurement_device 'three-circle diffractometer'
_diffrn_measurement_device_type 'Bruker APEX-II CCD'
_diffrn_measurement_method 'phi and omega scans'
_diffrn_radiation_monochromator graphite
_diffrn_radiation_probe x-ray
_diffrn_radiation_type MoK\a
_diffrn_radiation_wavelength 0.71073
_diffrn_reflns_av_R_equivalents 0.0829
_diffrn_reflns_av_unetI/netI 0.0510
_diffrn_reflns_Laue_measured_fraction_full 0.992
_diffrn_reflns_Laue_measured_fraction_max 0.970
_diffrn_reflns_limit_h_max 15
_diffrn_reflns_limit_h_min -15
_diffrn_reflns_limit_k_max 16
_diffrn_reflns_limit_k_min -16
_diffrn_reflns_limit_l_max 19
_diffrn_reflns_limit_l_min -19
_diffrn_reflns_number 51981
_diffrn_reflns_point_group_measured_fraction_full 0.992
_diffrn_reflns_point_group_measured_fraction_max 0.970
_diffrn_reflns_theta_full 25.242
_diffrn_reflns_theta_max 27.675
_diffrn_reflns_theta_min 2.589
_diffrn_source 'sealed X-ray tube'
_diffrn_source_current 30.0
_diffrn_source_power 1.5
_diffrn_source_target Mo
_diffrn_source_voltage 50.0
_diffrn_standards_number 0
_exptl_absorpt_coefficient_mu 0.097
_exptl_absorpt_correction_T_max 0.7456
_exptl_absorpt_correction_T_min 0.6646
_exptl_absorpt_correction_type multi-scan
_exptl_absorpt_process_details
;
SADABS-2016/2 (Bruker,2016/2) was used for absorption correction.
wR2(int) was 0.0978 before and 0.0548 after correction.
The Ratio of minimum to maximum transmission is 0.8914.
The \l/2 correction factor is Not present.
;
_exptl_crystal_colour colourless
_exptl_crystal_colour_primary colourless
_exptl_crystal_density_diffrn 1.088
_exptl_crystal_description block
_exptl_crystal_F_000 688
_exptl_crystal_size_max 0.23
_exptl_crystal_size_mid 0.22
_exptl_crystal_size_min 0.21
_refine_diff_density_max 0.300
_refine_diff_density_min -0.275
_refine_diff_density_rms 0.043
_refine_ls_extinction_method none
_refine_ls_goodness_of_fit_ref 1.037
_refine_ls_hydrogen_treatment constr
_refine_ls_matrix_type full
_refine_ls_number_parameters 551
_refine_ls_number_reflns 8909
_refine_ls_number_restraints 600
_refine_ls_restrained_S_all 1.058
_refine_ls_R_factor_all 0.1182
_refine_ls_R_factor_gt 0.0598
_refine_ls_shift/su_max 0.002
_refine_ls_shift/su_mean 0.000
_refine_ls_structure_factor_coef Fsqd
_refine_ls_weighting_details 'w=1/[\s^2^(Fo^2^)+(0.0944P)^2^+0.2023P] where P=(Fo^2^+2Fc^2^)/3'
_refine_ls_weighting_scheme calc
_refine_ls_wR_factor_gt 0.1584
_refine_ls_wR_factor_ref 0.1923
_reflns_Friedel_coverage 0.000
_reflns_number_gt 4892
_reflns_number_total 8909
_reflns_threshold_expression 'I > 2\s(I)'
_cod_data_source_file d2ob02046g2.cif
_cod_data_source_block mo_20211227d_0m_a
_cod_depositor_comments 'Adding full bibliography for 7159093--7159096.cif.'
_cod_database_code 7159095
_shelx_shelxl_version_number 2019/2
_shelx_space_group_comment
;
The symmetry employed for this shelxl refinement is uniquely defined
by the following loop, which should always be used as a source of
symmetry information in preference to the above space-group names.
They are only intended as comments.
;
_shelx_estimated_absorpt_t_max 0.980
_shelx_estimated_absorpt_t_min 0.978
_olex2_refinement_description
;
1. Fixed Uiso
 At 1.2 times of:
  All C(H) groups, All C(H,H) groups
 At 1.5 times of:
  All C(H,H,H) groups
2. Restrained distances
 C34-C35
 1.45 with sigma of 0.002
 C35A-C34A = C35-C34
 1.54 with sigma of 0.01
 C27A-C26A = C27-C26
 1.54 with sigma of 0.01
 C3-C2 = C2A-C1A = C2-C1 = C3A-C2A
 1.54 with sigma of 0.01
 C3A-C1A = C3-C1
 2.515 with sigma of 0.02
 C26-C23 \\sim C26A-C23
 with sigma of 0.02
3. Rigid bond restraints
 C1, C2, C3
 with sigma for 1-2 distances of 0.01 and sigma for 1-3 distances of 0.02
4. Uiso/Uaniso restraints and constraints
C1 \\sim C2 \\sim C3: within 2A with sigma of 0.01 and sigma for terminal atoms
of 0.02 within 2A
C27 \\sim C26: within 2A with sigma of 0.01 and sigma for terminal atoms of
0.02 within 2A
C28 \\sim C29 \\sim C30 \\sim C31 \\sim C32 \\sim C33 \\sim C34 \\sim C35 \\sim
C28A \\sim C29A \\sim C30A \\sim C31A \\sim C32A \\sim C33A \\sim C34A \\sim
C35A: within 2A with sigma of 0.01 and sigma for terminal atoms of 0.02 within
2A
C27A \\sim C26 \\sim C26A \\sim C27: within 2A with sigma of 0.01 and sigma for
terminal atoms of 0.02 within 2A
C1 \\sim C2 \\sim C3 \\sim O2 \\sim O2A \\sim C2A \\sim C3A \\sim C1A \\sim O1A
\\sim O1: within 2A with sigma of 0.01 and sigma for terminal atoms of 0.02
within 2A
Uanis(C1) \\sim Ueq, Uanis(C2) \\sim Ueq, Uanis(C3) \\sim Ueq: with sigma of
0.01 and sigma for terminal atoms of 0.02
5. Rigid body (RIGU) restrains
 C34, C28, C30, C35, C29, C32, C31, C33, C13
 with sigma for 1-2 distances of 0.01 and sigma for 1-3 distances of 0.02
 C32A, C30A, C29A, C33A, C31A, C28A, C35A, C13
 with sigma for 1-2 distances of 0.01 and sigma for 1-3 distances of 0.02
 C23, C26, C27
 with sigma for 1-2 distances of 0.01 and sigma for 1-3 distances of 0.02
 C23, C26A, C27A
 with sigma for 1-2 distances of 0.01 and sigma for 1-3 distances of 0.02
 C2, C3, C9, O1, O2, C1
 with sigma for 1-2 distances of 0.01 and sigma for 1-3 distances of 0.02
 C9, O2A, O1A, C2A, C3A, C1A
 with sigma for 1-2 distances of 0.01 and sigma for 1-3 distances of 0.02
6. Others
 Sof(C28A)=Sof(C29A)=Sof(H29A)=Sof(C30A)=Sof(H30A)=Sof(C31A)=Sof(C32A)=
 Sof(H32A)=Sof(C33A)=Sof(H33A)=Sof(C34A)=Sof(H34C)=Sof(H34D)=Sof(C35A)=
 Sof(H35D)=Sof(H35E)=Sof(H35F)=1-FVAR(1)
 Sof(C28)=Sof(C29)=Sof(H29)=Sof(C30)=Sof(H30)=Sof(C31)=Sof(C32)=Sof(H32)=
 Sof(C33)=Sof(H33)=Sof(C34)=Sof(H34A)=Sof(H34B)=Sof(C35)=Sof(H35A)=Sof(H35B)=
 Sof(H35C)=FVAR(1)
 Sof(C26A)=Sof(H26C)=Sof(H26D)=Sof(C27A)=Sof(H27D)=Sof(H27E)=Sof(H27F)=1-FVAR(2)
 Sof(C26)=Sof(H26A)=Sof(H26B)=Sof(C27)=Sof(H27A)=Sof(H27B)=Sof(H27C)=FVAR(2)
 Sof(O2A)=Sof(O1A)=Sof(C2A)=Sof(H2A)=Sof(C3A)=Sof(H3AA)=Sof(H3AB)=Sof(H3AC)=
 Sof(C1A)=Sof(H1AA)=Sof(H1AB)=Sof(H1AC)=1-FVAR(3)
 Sof(C1)=Sof(H1A)=Sof(H1B)=Sof(H1C)=Sof(C2)=Sof(H2)=Sof(C3)=Sof(H3A)=Sof(H3B)=
 Sof(H3C)=Sof(O1)=Sof(O2)=FVAR(3)
7.a Ternary CH refined with riding coordinates:
 C2(H2), C5(H5), C2A(H2A)
7.b Secondary CH2 refined with riding coordinates:
 C10(H10A,H10B), C17(H17A,H17B), C26(H26A,H26B), C34(H34A,H34B), C34A(H34C,
 H34D), C26A(H26C,H26D)
7.c Aromatic/amide H refined with riding coordinates:
 C14(H14), C21(H21), C22(H22), C24(H24), C25(H25), C29(H29), C30(H30),
 C32(H32), C33(H33), C29A(H29A), C30A(H30A), C32A(H32A), C33A(H33A)
7.d Fitted hexagon refined as free rotating group:
 C28(C29,C30,C31,C32,C33), C28A(C29A,C30A,C31A,C32A,C33A)
7.e Idealised Me refined as rotating group:
 C1(H1A,H1B,H1C), C3(H3A,H3B,H3C), C4(H4A,H4B,H4C), C6(H6A,H6B,H6C), C27(H27A,
 H27B,H27C), C35(H35A,H35B,H35C), C40(H40A,H40B,H40C), C41(H41A,H41B,H41C),
 C42(H42A,H42B,H42C), C35A(H35D,H35E,H35F), C27A(H27D,H27E,H27F), C3A(H3AA,H3AB,
 H3AC), C1A(H1AA,H1AB,H1AC)
;
_smtbx_masks_void_probe_radius 1.2
_smtbx_masks_void_truncation_radius 1.2
_olex2_submission_special_instructions 'No special instructions were received'

loop_
_space_group_symop_operation_xyz
'x, y, z'
'-x, -y, -z'

loop_
_atom_site_label
_atom_site_type_symbol
_atom_site_fract_x
_atom_site_fract_y
_atom_site_fract_z
_atom_site_U_iso_or_equiv
_atom_site_adp_type
_atom_site_occupancy
_atom_site_site_symmetry_order
_atom_site_calc_flag
_atom_site_refinement_flags_posn
_atom_site_refinement_flags_adp
_atom_site_refinement_flags_occupancy
_atom_site_disorder_assembly
_atom_site_disorder_group
C1 C 0.3554(5) 0.6466(4) 0.0375(3) 0.1157(18) Uani 0.783(6) 1 d D U P A 1
H1A H 0.279467 0.591690 -0.000323 0.173 Uiso 0.783(6) 1 calc R U P A 1
H1B H 0.419606 0.610404 0.021024 0.173 Uiso 0.783(6) 1 calc R U P A 1
H1C H 0.367025 0.716020 0.023676 0.173 Uiso 0.783(6) 1 calc R U P A 1
C2 C 0.3555(8) 0.6807(14) 0.1450(5) 0.0969(16) Uani 0.783(6) 1 d D U P A 1
H2 H 0.430410 0.741026 0.184138 0.116 Uiso 0.783(6) 1 calc R U P A 1
C3 C 0.2463(7) 0.7256(7) 0.1738(7) 0.149(2) Uani 0.783(6) 1 d D U P A 1
H3A H 0.245187 0.791914 0.157267 0.223 Uiso 0.783(6) 1 calc R U P A 1
H3B H 0.251861 0.749511 0.242693 0.223 Uiso 0.783(6) 1 calc R U P A 1
H3C H 0.173461 0.663551 0.139600 0.223 Uiso 0.783(6) 1 calc R U P A 1
C4 C 0.3017(4) 0.1594(3) -0.1172(2) 0.1108(12) Uani 1 1 d . . . . .
H4A H 0.243259 0.094201 -0.168858 0.166 Uiso 1 1 calc R U . . .
H4B H 0.357792 0.130054 -0.087289 0.166 Uiso 1 1 calc R U . . .
H4C H 0.344410 0.211212 -0.143122 0.166 Uiso 1 1 calc R U . . .
C5 C 0.2390(3) 0.2254(3) -0.0432(2) 0.0851(8) Uani 1 1 d . . . . .
H5 H 0.189347 0.170887 -0.021115 0.102 Uiso 1 1 calc R U . . .
C6 C 0.1626(4) 0.2912(4) -0.0767(3) 0.1381(16) Uani 1 1 d . . . . .
H6A H 0.210776 0.343125 -0.099944 0.207 Uiso 1 1 calc R U . . .
H6B H 0.131251 0.336746 -0.023382 0.207 Uiso 1 1 calc R U . . .
H6C H 0.096827 0.235840 -0.128395 0.207 Uiso 1 1 calc R U . . .
C7 C 0.3123(2) 0.3461(2) 0.12766(17) 0.0563(5) Uani 1 1 d . . . . .
C8 C 0.42383(19) 0.43662(19) 0.20180(16) 0.0541(5) Uani 1 1 d . . . . .
C9 C 0.4475(3) 0.5491(2) 0.18263(18) 0.0646(6) Uani 1 1 d . . . . .
C10 C 0.5331(2) 0.3842(2) 0.19541(17) 0.0571(5) Uani 1 1 d . . . . .
H10A H 0.526024 0.325253 0.130517 0.068 Uiso 1 1 calc R U . . .
H10B H 0.608134 0.445473 0.212664 0.068 Uiso 1 1 calc R U . . .
C11 C 0.52650(17) 0.32916(18) 0.26869(14) 0.0467(5) Uani 1 1 d . . . . .
C12 C 0.58270(17) 0.24402(18) 0.27603(14) 0.0467(5) Uani 1 1 d . . . . .
C13 C 0.56618(18) 0.20521(18) 0.35153(15) 0.0492(5) Uani 1 1 d . . . . .
C14 C 0.49266(19) 0.25153(19) 0.41402(15) 0.0537(5) Uani 1 1 d . . . . .
H14 H 0.482193 0.226497 0.464084 0.064 Uiso 1 1 calc R U . . .
C15 C 0.43392(18) 0.33395(18) 0.40487(14) 0.0488(5) Uani 1 1 d . . . . .
C16 C 0.45319(18) 0.37286(18) 0.33092(15) 0.0485(5) Uani 1 1 d . . . . .
C17 C 0.4031(2) 0.4618(2) 0.30636(16) 0.0587(5) Uani 1 1 d . . . . .
H17A H 0.446303 0.542024 0.350819 0.070 Uiso 1 1 calc R U . . .
H17B H 0.317878 0.449389 0.308043 0.070 Uiso 1 1 calc R U . . .
C18 C 0.64562(18) 0.19284(19) 0.20086(15) 0.0496(5) Uani 1 1 d . . . . .
C19 C 0.68784(18) 0.15327(19) 0.13107(15) 0.0524(5) Uani 1 1 d . . . . .
C20 C 0.73406(18) 0.10166(18) 0.04492(15) 0.0507(5) Uani 1 1 d . . . . .
C21 C 0.8561(2) 0.1232(3) 0.0468(2) 0.0800(8) Uani 1 1 d . . . . .
H21 H 0.910845 0.173235 0.104537 0.096 Uiso 1 1 calc R U . . .
C22 C 0.8978(3) 0.0708(3) -0.0367(2) 0.0944(10) Uani 1 1 d . . . . .
H22 H 0.980648 0.087788 -0.033840 0.113 Uiso 1 1 calc R U . . .
C23 C 0.8229(3) -0.0040(2) -0.1221(2) 0.0770(7) Uani 1 1 d D . . . .
C24 C 0.7024(3) -0.0233(3) -0.12395(19) 0.0862(9) Uani 1 1 d . . . . .
H24 H 0.648303 -0.073242 -0.181990 0.103 Uiso 1 1 calc R U . . .
C25 C 0.6583(2) 0.0287(3) -0.04256(18) 0.0784(8) Uani 1 1 d . . . . .
H25 H 0.575211 0.014172 -0.046967 0.094 Uiso 1 1 calc R U . . .
C26 C 0.8766(7) -0.0663(6) -0.2091(4) 0.1117(19) Uani 0.813(9) 1 d D U P B 1
H26A H 0.963228 -0.049385 -0.188019 0.134 Uiso 0.813(9) 1 calc R U P B 1
H26B H 0.842453 -0.151139 -0.233036 0.134 Uiso 0.813(9) 1 calc R U P B 1
C27 C 0.8519(7) -0.0273(6) -0.2886(4) 0.145(2) Uani 0.813(9) 1 d D U P B 1
H27A H 0.878961 -0.073603 -0.344341 0.217 Uiso 0.813(9) 1 calc R U P B 1
H27B H 0.893956 0.054683 -0.267416 0.217 Uiso 0.813(9) 1 calc R U P B 1
H27C H 0.766669 -0.037459 -0.305548 0.217 Uiso 0.813(9) 1 calc R U P B 1
C28 C 0.6216(9) 0.1077(7) 0.3611(7) 0.0585(19) Uani 0.567(9) 1 d G U P C 1
C29 C 0.7453(8) 0.1202(7) 0.3733(8) 0.0595(13) Uani 0.567(9) 1 d G U P C 1
H29 H 0.796779 0.186191 0.371210 0.071 Uiso 0.567(9) 1 calc R U P C 1
C30 C 0.7920(6) 0.0341(6) 0.3885(7) 0.0703(16) Uani 0.567(9) 1 d G U P C 1
H30 H 0.874766 0.042436 0.396658 0.084 Uiso 0.567(9) 1 calc R U P C 1
C31 C 0.7151(6) -0.0645(6) 0.3916(5) 0.0725(14) Uani 0.567(9) 1 d G U P C 1
C32 C 0.5914(6) -0.0770(6) 0.3794(5) 0.0767(16) Uani 0.567(9) 1 d G U P C 1
H32 H 0.539969 -0.143022 0.381403 0.092 Uiso 0.567(9) 1 calc R U P C 1
C33 C 0.5447(6) 0.0091(8) 0.3641(6) 0.0732(18) Uani 0.567(9) 1 d G U P C 1
H33 H 0.461979 0.000732 0.355955 0.088 Uiso 0.567(9) 1 calc R U P C 1
C34 C 0.7641(6) -0.1628(8) 0.4024(7) 0.0939(19) Uani 0.567(9) 1 d D U P C 1
H34A H 0.746758 -0.169109 0.461966 0.113 Uiso 0.567(9) 1 calc R U P C 1
H34B H 0.719153 -0.236549 0.348879 0.113 Uiso 0.567(9) 1 calc R U P C 1
C35 C 0.8919(6) -0.1526(11) 0.4047(11) 0.158(4) Uani 0.567(9) 1 d D U P C 1
H35A H 0.912913 -0.139127 0.349153 0.236 Uiso 0.567(9) 1 calc R U P C 1
H35B H 0.908949 -0.224350 0.403166 0.236 Uiso 0.567(9) 1 calc R U P C 1
H35C H 0.938358 -0.087524 0.463220 0.236 Uiso 0.567(9) 1 calc R U P C 1
C36 C 0.3546(2) 0.3760(2) 0.46713(16) 0.0546(5) Uani 1 1 d . . . . .
C37 C 0.2859(2) 0.4119(2) 0.51738(16) 0.0600(6) Uani 1 1 d . . . . .
C38 C 0.2036(2) 0.4491(2) 0.57240(17) 0.0640(6) Uani 1 1 d . . . . .
C39 C 0.1281(2) 0.4783(2) 0.61798(18) 0.0727(7) Uani 1 1 d . . . . .
C40 C -0.0148(3) 0.6528(2) 0.6821(2) 0.0799(7) Uani 1 1 d . . . . .
H40A H 0.056550 0.715847 0.718668 0.120 Uiso 1 1 calc R U . . .
H40B H -0.082481 0.669405 0.710881 0.120 Uiso 1 1 calc R U . . .
H40C H -0.029783 0.645984 0.616155 0.120 Uiso 1 1 calc R U . . .
C41 C -0.1311(3) 0.3908(3) 0.6172(3) 0.1148(12) Uani 1 1 d . . . . .
H41A H -0.156367 0.390227 0.554234 0.172 Uiso 1 1 calc R U . . .
H41B H -0.194134 0.401853 0.653349 0.172 Uiso 1 1 calc R U . . .
H41C H -0.114610 0.316956 0.609658 0.172 Uiso 1 1 calc R U . . .
C42 C 0.0553(4) 0.5268(4) 0.8094(2) 0.1203(13) Uani 1 1 d . . . . .
H42A H 0.070337 0.454155 0.807521 0.180 Uiso 1 1 calc R U . . .
H42B H -0.007184 0.543257 0.845073 0.180 Uiso 1 1 calc R U . . .
H42C H 0.127856 0.590129 0.840824 0.180 Uiso 1 1 calc R U . . .
O1 O 0.5468(8) 0.6107(8) 0.1914(7) 0.114(3) Uani 0.783(6) 1 d . U P A 1
O2 O 0.3465(12) 0.5793(11) 0.1644(7) 0.0770(14) Uani 0.783(6) 1 d . U P A 1
O3 O 0.21872(15) 0.30918(17) 0.14706(14) 0.0813(5) Uani 1 1 d . . . . .
O4 O 0.33482(14) 0.31329(15) 0.03870(11) 0.0688(5) Uani 1 1 d . . . . .
Si01 Si 0.00686(6) 0.51297(7) 0.68345(5) 0.0684(2) Uani 1 1 d . . . . .
C28A C 0.6248(11) 0.1229(10) 0.3702(9) 0.0502(18) Uani 0.433(9) 1 d G U P C 2
C29A C 0.7470(11) 0.1407(10) 0.3681(11) 0.0669(18) Uani 0.433(9) 1 d G U P C 2
H29A H 0.787373 0.203382 0.354975 0.080 Uiso 0.433(9) 1 calc R U P C 2
C30A C 0.8087(8) 0.0647(9) 0.3855(9) 0.076(2) Uani 0.433(9) 1 d G U P C 2
H30A H 0.890474 0.076607 0.384043 0.091 Uiso 0.433(9) 1 calc R U P C 2
C31A C 0.7483(8) -0.0290(8) 0.4051(7) 0.083(2) Uani 0.433(9) 1 d G U P C 2
C32A C 0.6262(8) -0.0467(8) 0.4072(7) 0.0771(19) Uani 0.433(9) 1 d G U P C 2
H32A H 0.585736 -0.109447 0.420340 0.092 Uiso 0.433(9) 1 calc R U P C 2
C33A C 0.5644(8) 0.0292(9) 0.3898(7) 0.0662(19) Uani 0.433(9) 1 d G U P C 2
H33A H 0.482633 0.017327 0.391273 0.079 Uiso 0.433(9) 1 calc R U P C 2
C34A C 0.8136(13) -0.1129(10) 0.4417(8) 0.100(2) Uani 0.433(9) 1 d D U P C 2
H34C H 0.885615 -0.065326 0.491536 0.120 Uiso 0.433(9) 1 calc R U P C 2
H34D H 0.759043 -0.156971 0.468254 0.120 Uiso 0.433(9) 1 calc R U P C 2
C35A C 0.8465(13) -0.1975(9) 0.3511(7) 0.109(3) Uani 0.433(9) 1 d D U P C 2
H35D H 0.775870 -0.237056 0.299827 0.164 Uiso 0.433(9) 1 calc R U P C 2
H35E H 0.876840 -0.254966 0.366790 0.164 Uiso 0.433(9) 1 calc R U P C 2
H35F H 0.907271 -0.153283 0.330042 0.164 Uiso 0.433(9) 1 calc R U P C 2
C26A C 0.8173(19) -0.074(3) -0.2336(13) 0.115(5) Uani 0.187(9) 1 d D U P B 2
H26C H 0.797039 -0.158489 -0.249597 0.138 Uiso 0.187(9) 1 calc R U P B 2
H26D H 0.755926 -0.058515 -0.272497 0.138 Uiso 0.187(9) 1 calc R U P B 2
C27A C 0.941(2) -0.034(2) -0.255(2) 0.134(6) Uani 0.187(9) 1 d D U P B 2
H27D H 0.953107 -0.095582 -0.310368 0.200 Uiso 0.187(9) 1 calc R U P B 2
H27E H 1.002756 -0.015369 -0.199411 0.200 Uiso 0.187(9) 1 calc R U P B 2
H27F H 0.945242 0.035567 -0.268308 0.200 Uiso 0.187(9) 1 calc R U P B 2
O2A O 0.347(5) 0.570(4) 0.178(3) 0.083(4) Uani 0.217(6) 1 d . U P A 2
O1A O 0.537(2) 0.587(2) 0.162(2) 0.067(4) Uani 0.217(6) 1 d . U P A 2
C2A C 0.342(2) 0.686(5) 0.1403(17) 0.093(3) Uani 0.217(6) 1 d D U P A 2
H2A H 0.414424 0.718383 0.121139 0.112 Uiso 0.217(6) 1 calc R U P A 2
C3A C 0.313(2) 0.7677(18) 0.2358(15) 0.131(5) Uani 0.217(6) 1 d D U P A 2
H3AA H 0.244892 0.725076 0.250914 0.196 Uiso 0.217(6) 1 calc R U P A 2
H3AB H 0.295749 0.834909 0.227549 0.196 Uiso 0.217(6) 1 calc R U P A 2
H3AC H 0.382063 0.794004 0.287920 0.196 Uiso 0.217(6) 1 calc R U P A 2
C1A C 0.224(2) 0.6369(17) 0.0632(16) 0.150(5) Uani 0.217(6) 1 d D U P A 2
H1AA H 0.217068 0.556619 0.020920 0.225 Uiso 0.217(6) 1 calc R U P A 2
H1AB H 0.224978 0.684116 0.025724 0.225 Uiso 0.217(6) 1 calc R U P A 2
H1AC H 0.156353 0.639668 0.094830 0.225 Uiso 0.217(6) 1 calc R U P A 2

loop_
_atom_site_aniso_label
_atom_site_aniso_U_11
_atom_site_aniso_U_22
_atom_site_aniso_U_33
_atom_site_aniso_U_23
_atom_site_aniso_U_13
_atom_site_aniso_U_12
C1 0.159(4) 0.116(3) 0.114(3) 0.086(3) 0.025(3) 0.050(3)
C2 0.112(3) 0.088(3) 0.136(3) 0.077(2) 0.044(2) 0.049(2)
C3 0.170(5) 0.140(5) 0.222(6) 0.121(4) 0.090(5) 0.100(4)
C4 0.147(3) 0.084(2) 0.076(2) 0.0191(17) 0.025(2) 0.004(2)
C5 0.0827(18) 0.0828(19) 0.0696(17) 0.0300(15) -0.0007(15) -0.0093(15)
C6 0.128(3) 0.139(3) 0.117(3) 0.038(3) -0.035(3) 0.028(3)
C7 0.0597(13) 0.0591(13) 0.0642(14) 0.0360(11) 0.0184(11) 0.0216(11)
C8 0.0569(12) 0.0601(13) 0.0561(13) 0.0314(11) 0.0152(10) 0.0210(10)
C9 0.0702(16) 0.0641(15) 0.0665(15) 0.0349(13) 0.0112(13) 0.0180(13)
C10 0.0571(12) 0.0723(15) 0.0549(12) 0.0349(11) 0.0187(10) 0.0236(11)
C11 0.0450(10) 0.0547(12) 0.0425(11) 0.0208(9) 0.0111(9) 0.0145(9)
C12 0.0430(10) 0.0542(12) 0.0436(11) 0.0187(9) 0.0124(9) 0.0143(9)
C13 0.0519(11) 0.0551(12) 0.0473(11) 0.0234(10) 0.0162(9) 0.0197(9)
C14 0.0616(12) 0.0639(13) 0.0477(12) 0.0296(10) 0.0220(10) 0.0231(11)
C15 0.0543(11) 0.0552(12) 0.0403(10) 0.0183(9) 0.0170(9) 0.0197(9)
C16 0.0493(11) 0.0539(12) 0.0456(11) 0.0197(9) 0.0136(9) 0.0192(9)
C17 0.0660(13) 0.0658(14) 0.0558(13) 0.0283(11) 0.0180(11) 0.0310(11)
C18 0.0476(11) 0.0584(12) 0.0476(11) 0.0231(10) 0.0136(9) 0.0188(9)
C19 0.0541(12) 0.0600(13) 0.0509(12) 0.0251(10) 0.0178(10) 0.0222(10)
C20 0.0546(12) 0.0522(12) 0.0520(12) 0.0225(10) 0.0198(10) 0.0207(9)
C21 0.0537(14) 0.105(2) 0.0655(16) 0.0134(14) 0.0159(12) 0.0251(14)
C22 0.0611(15) 0.130(3) 0.089(2) 0.028(2) 0.0382(16) 0.0359(17)
C23 0.096(2) 0.0696(16) 0.0731(17) 0.0246(14) 0.0459(16) 0.0303(15)
C24 0.0879(19) 0.0829(19) 0.0558(15) 0.0059(13) 0.0223(14) -0.0058(15)
C25 0.0533(13) 0.101(2) 0.0586(15) 0.0187(14) 0.0195(12) -0.0039(13)
C26 0.126(5) 0.126(3) 0.101(3) 0.035(3) 0.069(3) 0.065(4)
C27 0.152(6) 0.203(5) 0.090(3) 0.051(3) 0.066(4) 0.061(4)
C28 0.067(3) 0.065(3) 0.052(3) 0.026(3) 0.018(2) 0.028(3)
C29 0.069(2) 0.063(3) 0.070(2) 0.045(2) 0.023(2) 0.029(2)
C30 0.078(3) 0.073(4) 0.095(3) 0.062(3) 0.028(2) 0.035(3)
C31 0.091(4) 0.067(3) 0.088(3) 0.054(3) 0.027(3) 0.032(3)
C32 0.084(4) 0.065(3) 0.087(4) 0.039(3) 0.011(3) 0.020(3)
C33 0.079(3) 0.070(3) 0.076(4) 0.035(3) 0.014(3) 0.021(3)
C34 0.110(4) 0.089(4) 0.103(4) 0.055(3) 0.006(3) 0.047(3)
C35 0.148(7) 0.120(7) 0.194(9) 0.054(6) -0.011(6) 0.054(5)
C36 0.0608(12) 0.0637(13) 0.0490(12) 0.0262(10) 0.0193(10) 0.0259(11)
C37 0.0662(14) 0.0720(15) 0.0508(12) 0.0259(11) 0.0218(11) 0.0302(12)
C38 0.0650(14) 0.0774(16) 0.0564(13) 0.0249(12) 0.0243(12) 0.0306(12)
C39 0.0734(15) 0.0883(18) 0.0617(15) 0.0252(13) 0.0259(13) 0.0355(14)
C40 0.0758(16) 0.0825(18) 0.0763(17) 0.0195(14) 0.0204(14) 0.0315(14)
C41 0.091(2) 0.086(2) 0.149(3) 0.023(2) 0.036(2) 0.0255(18)
C42 0.161(4) 0.149(3) 0.085(2) 0.061(2) 0.057(2) 0.070(3)
O1 0.083(3) 0.090(4) 0.169(8) 0.075(5) -0.007(3) -0.004(3)
O2 0.0814(16) 0.080(3) 0.110(3) 0.071(2) 0.034(2) 0.0372(18)
O3 0.0627(10) 0.0961(13) 0.0845(12) 0.0395(10) 0.0254(9) 0.0088(9)
O4 0.0679(10) 0.0764(11) 0.0541(9) 0.0269(8) 0.0117(8) 0.0020(8)
Si01 0.0683(4) 0.0785(5) 0.0608(4) 0.0196(3) 0.0299(3) 0.0317(4)
C28A 0.067(3) 0.050(3) 0.049(3) 0.026(3) 0.025(3) 0.029(3)
C29A 0.076(3) 0.076(4) 0.071(3) 0.045(3) 0.019(3) 0.037(3)
C30A 0.087(4) 0.083(5) 0.091(3) 0.060(3) 0.024(3) 0.040(3)
C31A 0.089(4) 0.082(4) 0.098(3) 0.051(3) 0.023(3) 0.036(3)
C32A 0.086(4) 0.072(4) 0.092(4) 0.053(3) 0.022(3) 0.021(3)
C33A 0.071(3) 0.074(4) 0.073(4) 0.044(3) 0.026(3) 0.027(3)
C34A 0.101(5) 0.093(5) 0.118(5) 0.045(4) 0.023(4) 0.045(4)
C35A 0.141(8) 0.092(6) 0.116(7) 0.054(5) 0.014(6) 0.059(5)
C26A 0.127(9) 0.136(7) 0.103(8) 0.045(7) 0.069(7) 0.064(9)
C27A 0.142(10) 0.162(10) 0.110(10) 0.052(9) 0.065(9) 0.051(10)
O2A 0.093(5) 0.077(5) 0.129(6) 0.081(5) 0.041(6) 0.041(4)
O1A 0.054(7) 0.065(8) 0.102(10) 0.057(8) 0.030(8) 0.010(6)
C2A 0.109(5) 0.086(5) 0.137(5) 0.086(4) 0.043(5) 0.049(5)
C3A 0.146(10) 0.096(8) 0.171(10) 0.071(8) 0.028(9) 0.046(8)
C1A 0.178(9) 0.120(8) 0.178(9) 0.095(7) -0.004(8) 0.049(8)

loop_
_atom_type_symbol
_atom_type_description
_atom_type_scat_dispersion_real
_atom_type_scat_dispersion_imag
_atom_type_scat_source
C C 0.0033 0.0016 'International Tables Vol C Tables 4.2.6.8 and 6.1.1.4'
H H 0.0000 0.0000 'International Tables Vol C Tables 4.2.6.8 and 6.1.1.4'
O O 0.0106 0.0060 'International Tables Vol C Tables 4.2.6.8 and 6.1.1.4'
Si Si 0.0817 0.0704 'International Tables Vol C Tables 4.2.6.8 and 6.1.1.4'

loop_
_geom_angle_atom_site_label_1
_geom_angle_atom_site_label_2
_geom_angle_atom_site_label_3
_geom_angle
_geom_angle_site_symmetry_1
_geom_angle_site_symmetry_3
_geom_angle_publ_flag
H1A C1 H1B 109.5 . . ?
H1A C1 H1C 109.5 . . ?
H1B C1 H1C 109.5 . . ?
C2 C1 H1A 109.5 . . ?
C2 C1 H1B 109.5 . . ?
C2 C1 H1C 109.5 . . ?
C1 C2 H2 109.9 . . ?
C1 C2 C3 112.2(7) . . ?
C3 C2 H2 109.9 . . ?
O2 C2 C1 108.3(9) . . ?
O2 C2 H2 109.9 . . ?
O2 C2 C3 106.4(9) . . ?
C2 C3 H3A 109.5 . . ?
C2 C3 H3B 109.5 . . ?
C2 C3 H3C 109.5 . . ?
H3A C3 H3B 109.5 . . ?
H3A C3 H3C 109.5 . . ?
H3B C3 H3C 109.5 . . ?
H4A C4 H4B 109.5 . . ?
H4A C4 H4C 109.5 . . ?
H4B C4 H4C 109.5 . . ?
C5 C4 H4A 109.5 . . ?
C5 C4 H4B 109.5 . . ?
C5 C4 H4C 109.5 . . ?
C4 C5 H5 109.5 . . ?
C4 C5 C6 114.7(3) . . ?
C6 C5 H5 109.5 . . ?
O4 C5 C4 106.0(2) . . ?
O4 C5 H5 109.5 . . ?
O4 C5 C6 107.4(3) . . ?
C5 C6 H6A 109.5 . . ?
C5 C6 H6B 109.5 . . ?
C5 C6 H6C 109.5 . . ?
H6A C6 H6B 109.5 . . ?
H6A C6 H6C 109.5 . . ?
H6B C6 H6C 109.5 . . ?
O3 C7 C8 125.2(2) . . ?
O3 C7 O4 124.7(2) . . ?
O4 C7 C8 110.12(18) . . ?
C7 C8 C10 110.17(19) . . ?
C7 C8 C17 109.81(18) . . ?
C9 C8 C7 108.63(18) . . ?
C9 C8 C10 112.01(19) . . ?
C9 C8 C17 111.40(19) . . ?
C10 C8 C17 104.79(17) . . ?
O1 C9 C8 124.3(6) . . ?
O1 C9 O2 122.8(7) . . ?
O2 C9 C8 112.6(5) . . ?
O2A C9 C8 103(2) . . ?
O1A C9 C8 122.8(14) . . ?
O1A C9 O2A 133(2) . . ?
C8 C10 H10A 111.2 . . ?
C8 C10 H10B 111.2 . . ?
H10A C10 H10B 109.1 . . ?
C11 C10 C8 102.98(16) . . ?
C11 C10 H10A 111.2 . . ?
C11 C10 H10B 111.2 . . ?
C12 C11 C10 127.58(18) . . ?
C16 C11 C10 110.59(18) . . ?
C16 C11 C12 121.82(18) . . ?
C11 C12 C13 118.57(18) . . ?
C11 C12 C18 117.97(18) . . ?
C13 C12 C18 123.22(18) . . ?
C12 C13 C28 121.1(4) . . ?
C12 C13 C28A 123.9(5) . . ?
C14 C13 C12 118.49(18) . . ?
C14 C13 C28 120.3(4) . . ?
C14 C13 C28A 117.6(5) . . ?
C13 C14 H14 118.6 . . ?
C13 C14 C15 122.84(18) . . ?
C15 C14 H14 118.6 . . ?
C14 C15 C16 117.79(18) . . ?
C14 C15 C36 121.72(18) . . ?
C16 C15 C36 120.47(19) . . ?
C11 C16 C15 120.44(18) . . ?
C11 C16 C17 111.01(17) . . ?
C15 C16 C17 128.55(18) . . ?
C8 C17 H17A 111.2 . . ?
C8 C17 H17B 111.2 . . ?
C16 C17 C8 102.68(17) . . ?
C16 C17 H17A 111.2 . . ?
C16 C17 H17B 111.2 . . ?
H17A C17 H17B 109.1 . . ?
C19 C18 C12 171.8(2) . . ?
C18 C19 C20 177.6(2) . . ?
C21 C20 C19 121.6(2) . . ?
C25 C20 C19 121.38(19) . . ?
C25 C20 C21 117.0(2) . . ?
C20 C21 H21 119.9 . . ?
C20 C21 C22 120.3(2) . . ?
C22 C21 H21 119.9 . . ?
C21 C22 H22 118.7 . . ?
C23 C22 C21 122.6(2) . . ?
C23 C22 H22 118.7 . . ?
C22 C23 C24 116.8(2) . . ?
C22 C23 C26 119.2(4) . . ?
C22 C23 C26A 143.9(8) . . ?
C24 C23 C26 123.8(4) . . ?
C24 C23 C26A 98.8(8) . . ?
C23 C24 H24 119.0 . . ?
C23 C24 C25 121.9(3) . . ?
C25 C24 H24 119.0 . . ?
C20 C25 C24 121.3(2) . . ?
C20 C25 H25 119.3 . . ?
C24 C25 H25 119.3 . . ?
C23 C26 H26A 109.3 . . ?
C23 C26 H26B 109.3 . . ?
H26A C26 H26B 108.0 . . ?
C27 C26 C23 111.4(4) . . ?
C27 C26 H26A 109.3 . . ?
C27 C26 H26B 109.3 . . ?
C26 C27 H27A 109.5 . . ?
C26 C27 H27B 109.5 . . ?
C26 C27 H27C 109.5 . . ?
H27A C27 H27B 109.5 . . ?
H27A C27 H27C 109.5 . . ?
H27B C27 H27C 109.5 . . ?
C29 C28 C13 122.0(6) . . ?
C29 C28 C33 120.0 . . ?
C33 C28 C13 117.9(6) . . ?
C28 C29 H29 120.0 . . ?
C30 C29 C28 120.0 . . ?
C30 C29 H29 120.0 . . ?
C29 C30 H30 120.0 . . ?
C29 C30 C31 120.0 . . ?
C31 C30 H30 120.0 . . ?
C30 C31 C32 120.0 . . ?
C30 C31 C34 120.5(4) . . ?
C32 C31 C34 119.4(4) . . ?
C31 C32 H32 120.0 . . ?
C31 C32 C33 120.0 . . ?
C33 C32 H32 120.0 . . ?
C28 C33 H33 120.0 . . ?
C32 C33 C28 120.0 . . ?
C32 C33 H33 120.0 . . ?
C31 C34 H34A 107.8 . . ?
C31 C34 H34B 107.8 . . ?
H34A C34 H34B 107.2 . . ?
C35 C34 C31 117.9(7) . . ?
C35 C34 H34A 107.8 . . ?
C35 C34 H34B 107.8 . . ?
C34 C35 H35A 109.5 . . ?
C34 C35 H35B 109.5 . . ?
C34 C35 H35C 109.5 . . ?
H35A C35 H35B 109.5 . . ?
H35A C35 H35C 109.5 . . ?
H35B C35 H35C 109.5 . . ?
C37 C36 C15 178.1(2) . . ?
C36 C37 C38 177.7(3) . . ?
C39 C38 C37 177.6(3) . . ?
C38 C39 Si01 176.3(3) . . ?
H40A C40 H40B 109.5 . . ?
H40A C40 H40C 109.5 . . ?
H40B C40 H40C 109.5 . . ?
Si01 C40 H40A 109.5 . . ?
Si01 C40 H40B 109.5 . . ?
Si01 C40 H40C 109.5 . . ?
H41A C41 H41B 109.5 . . ?
H41A C41 H41C 109.5 . . ?
H41B C41 H41C 109.5 . . ?
Si01 C41 H41A 109.5 . . ?
Si01 C41 H41B 109.5 . . ?
Si01 C41 H41C 109.5 . . ?
H42A C42 H42B 109.5 . . ?
H42A C42 H42C 109.5 . . ?
H42B C42 H42C 109.5 . . ?
Si01 C42 H42A 109.5 . . ?
Si01 C42 H42B 109.5 . . ?
Si01 C42 H42C 109.5 . . ?
C9 O2 C2 118.4(10) . . ?
C7 O4 C5 118.55(19) . . ?
C39 Si01 C40 107.79(13) . . ?
C39 Si01 C41 107.31(15) . . ?
C39 Si01 C42 107.57(15) . . ?
C40 Si01 C41 110.42(16) . . ?
C40 Si01 C42 111.43(16) . . ?
C41 Si01 C42 112.1(2) . . ?
C29A C28A C13 117.1(7) . . ?
C29A C28A C33A 120.0 . . ?
C33A C28A C13 122.9(7) . . ?
C28A C29A H29A 120.0 . . ?
C28A C29A C30A 120.0 . . ?
C30A C29A H29A 120.0 . . ?
C29A C30A H30A 120.0 . . ?
C29A C30A C31A 120.0 . . ?
C31A C30A H30A 120.0 . . ?
C30A C31A C34A 124.7(6) . . ?
C32A C31A C30A 120.0 . . ?
C32A C31A C34A 114.7(6) . . ?
C31A C32A H32A 120.0 . . ?
C33A C32A C31A 120.0 . . ?
C33A C32A H32A 120.0 . . ?
C28A C33A H33A 120.0 . . ?
C32A C33A C28A 120.0 . . ?
C32A C33A H33A 120.0 . . ?
C31A C34A H34C 110.5 . . ?
C31A C34A H34D 110.5 . . ?
H34C C34A H34D 108.7 . . ?
C35A C34A C31A 106.0(9) . . ?
C35A C34A H34C 110.5 . . ?
C35A C34A H34D 110.5 . . ?
C34A C35A H35D 109.5 . . ?
C34A C35A H35E 109.5 . . ?
C34A C35A H35F 109.5 . . ?
H35D C35A H35E 109.5 . . ?
H35D C35A H35F 109.5 . . ?
H35E C35A H35F 109.5 . . ?
C23 C26A H26C 110.1 . . ?
C23 C26A H26D 110.1 . . ?
H26C C26A H26D 108.4 . . ?
C27A C26A C23 107.9(16) . . ?
C27A C26A H26C 110.1 . . ?
C27A C26A H26D 110.1 . . ?
C26A C27A H27D 109.5 . . ?
C26A C27A H27E 109.5 . . ?
C26A C27A H27F 109.5 . . ?
H27D C27A H27E 109.5 . . ?
H27D C27A H27F 109.5 . . ?
H27E C27A H27F 109.5 . . ?
C9 O2A C2A 113(3) . . ?
O2A C2A H2A 116.1 . . ?
C3A C2A O2A 95(3) . . ?
C3A C2A H2A 116.1 . . ?
C1A C2A O2A 104(3) . . ?
C1A C2A H2A 116.1 . . ?
C1A C2A C3A 106.4(13) . . ?
C2A C3A H3AA 109.5 . . ?
C2A C3A H3AB 109.5 . . ?
C2A C3A H3AC 109.5 . . ?
H3AA C3A H3AB 109.5 . . ?
H3AA C3A H3AC 109.5 . . ?
H3AB C3A H3AC 109.5 . . ?
C2A C1A H1AA 109.5 . . ?
C2A C1A H1AB 109.5 . . ?
C2A C1A H1AC 109.5 . . ?
H1AA C1A H1AB 109.5 . . ?
H1AA C1A H1AC 109.5 . . ?
H1AB C1A H1AC 109.5 . . ?

loop_
_geom_bond_atom_site_label_1
_geom_bond_atom_site_label_2
_geom_bond_distance
_geom_bond_site_symmetry_2
_geom_bond_publ_flag
C1 H1A 0.9600 . ?
C1 H1B 0.9600 . ?
C1 H1C 0.9600 . ?
C1 C2 1.518(8) . ?
C2 H2 0.9800 . ?
C2 C3 1.532(6) . ?
C2 O2 1.40(2) . ?
C3 H3A 0.9600 . ?
C3 H3B 0.9600 . ?
C3 H3C 0.9600 . ?
C4 H4A 0.9600 . ?
C4 H4B 0.9600 . ?
C4 H4C 0.9600 . ?
C4 C5 1.488(4) . ?
C5 H5 0.9800 . ?
C5 C6 1.499(5) . ?
C5 O4 1.471(3) . ?
C6 H6A 0.9600 . ?
C6 H6B 0.9600 . ?
C6 H6C 0.9600 . ?
C7 C8 1.532(3) . ?
C7 O3 1.198(3) . ?
C7 O4 1.324(3) . ?
C8 C9 1.527(3) . ?
C8 C10 1.541(3) . ?
C8 C17 1.547(3) . ?
C9 O1 1.208(8) . ?
C9 O2 1.334(14) . ?
C9 O2A 1.25(6) . ?
C9 O1A 1.17(2) . ?
C10 H10A 0.9700 . ?
C10 H10B 0.9700 . ?
C10 C11 1.508(3) . ?
C11 C12 1.399(3) . ?
C11 C16 1.377(3) . ?
C12 C13 1.412(3) . ?
C12 C18 1.440(3) . ?
C13 C14 1.390(3) . ?
C13 C28 1.546(7) . ?
C13 C28A 1.445(9) . ?
C14 H14 0.9300 . ?
C14 C15 1.395(3) . ?
C15 C16 1.396(3) . ?
C15 C36 1.426(3) . ?
C16 C17 1.506(3) . ?
C17 H17A 0.9700 . ?
C17 H17B 0.9700 . ?
C18 C19 1.194(3) . ?
C19 C20 1.441(3) . ?
C20 C21 1.376(3) . ?
C20 C25 1.369(3) . ?
C21 H21 0.9300 . ?
C21 C22 1.382(4) . ?
C22 H22 0.9300 . ?
C22 C23 1.350(4) . ?
C23 C24 1.359(4) . ?
C23 C26 1.533(5) . ?
C23 C26A 1.573(16) . ?
C24 H24 0.9300 . ?
C24 C25 1.373(3) . ?
C25 H25 0.9300 . ?
C26 H26A 0.9700 . ?
C26 H26B 0.9700 . ?
C26 C27 1.478(6) . ?
C27 H27A 0.9600 . ?
C27 H27B 0.9600 . ?
C27 H27C 0.9600 . ?
C28 C29 1.3900 . ?
C28 C33 1.3900 . ?
C29 H29 0.9300 . ?
C29 C30 1.3900 . ?
C30 H30 0.9300 . ?
C30 C31 1.3900 . ?
C31 C32 1.3900 . ?
C31 C34 1.521(8) . ?
C32 H32 0.9300 . ?
C32 C33 1.3900 . ?
C33 H33 0.9300 . ?
C34 H34A 0.9700 . ?
C34 H34B 0.9700 . ?
C34 C35 1.453(2) . ?
C35 H35A 0.9600 . ?
C35 H35B 0.9600 . ?
C35 H35C 0.9600 . ?
C36 C37 1.200(3) . ?
C37 C38 1.375(3) . ?
C38 C39 1.205(3) . ?
C39 Si01 1.838(3) . ?
C40 H40A 0.9600 . ?
C40 H40B 0.9600 . ?
C40 H40C 0.9600 . ?
C40 Si01 1.842(3) . ?
C41 H41A 0.9600 . ?
C41 H41B 0.9600 . ?
C41 H41C 0.9600 . ?
C41 Si01 1.847(3) . ?
C42 H42A 0.9600 . ?
C42 H42B 0.9600 . ?
C42 H42C 0.9600 . ?
C42 Si01 1.854(3) . ?
C28A C29A 1.3900 . ?
C28A C33A 1.3900 . ?
C29A H29A 0.9300 . ?
C29A C30A 1.3900 . ?
C30A H30A 0.9300 . ?
C30A C31A 1.3900 . ?
C31A C32A 1.3900 . ?
C31A C34A 1.635(13) . ?
C32A H32A 0.9300 . ?
C32A C33A 1.3900 . ?
C33A H33A 0.9300 . ?
C34A H34C 0.9700 . ?
C34A H34D 0.9700 . ?
C34A C35A 1.538(8) . ?
C35A H35D 0.9600 . ?
C35A H35E 0.9600 . ?
C35A H35F 0.9600 . ?
C26A H26C 0.9700 . ?
C26A H26D 0.9700 . ?
C26A C27A 1.527(10) . ?
C27A H27D 0.9600 . ?
C27A H27E 0.9600 . ?
C27A H27F 0.9600 . ?
O2A C2A 1.76(8) . ?
C2A H2A 0.9800 . ?
C2A C3A 1.550(10) . ?
C2A C1A 1.536(10) . ?
C3A H3AA 0.9600 . ?
C3A H3AB 0.9600 . ?
C3A H3AC 0.9600 . ?
C1A H1AA 0.9600 . ?
C1A H1AB 0.9600 . ?
C1A H1AC 0.9600 . ?

loop_
_geom_torsion_atom_site_label_1
_geom_torsion_atom_site_label_2
_geom_torsion_atom_site_label_3
_geom_torsion_atom_site_label_4
_geom_torsion
_geom_torsion_site_symmetry_1
_geom_torsion_site_symmetry_2
_geom_torsion_site_symmetry_3
_geom_torsion_site_symmetry_4
_geom_torsion_publ_flag
C1 C2 O2 C9 85.0(10) . . . . ?
C3 C2 O2 C9 -154.1(8) . . . . ?
C4 C5 O4 C7 -149.8(2) . . . . ?
C6 C5 O4 C7 87.1(3) . . . . ?
C7 C8 C9 O1 -143.6(6) . . . . ?
C7 C8 C9 O2 42.7(6) . . . . ?
C7 C8 C9 O2A 50(2) . . . . ?
C7 C8 C9 O1A -119.5(18) . . . . ?
C7 C8 C10 C11 -91.2(2) . . . . ?
C7 C8 C17 C16 91.5(2) . . . . ?
C8 C7 O4 C5 179.4(2) . . . . ?
C8 C9 O2 C2 -179.7(7) . . . . ?
C8 C9 O2A C2A -172(2) . . . . ?
C8 C10 C11 C12 162.0(2) . . . . ?
C8 C10 C11 C16 -17.1(2) . . . . ?
C9 C8 C10 C11 147.72(19) . . . . ?
C9 C8 C17 C16 -148.13(19) . . . . ?
C9 O2A C2A C3A -118(3) . . . . ?
C9 O2A C2A C1A 134(3) . . . . ?
C10 C8 C9 O1 -21.7(6) . . . . ?
C10 C8 C9 O2 164.7(5) . . . . ?
C10 C8 C9 O2A 172(2) . . . . ?
C10 C8 C9 O1A 2.4(18) . . . . ?
C10 C8 C17 C16 -26.8(2) . . . . ?
C10 C11 C12 C13 179.0(2) . . . . ?
C10 C11 C12 C18 -6.4(3) . . . . ?
C10 C11 C16 C15 179.95(19) . . . . ?
C10 C11 C16 C17 -0.1(2) . . . . ?
C11 C12 C13 C14 1.3(3) . . . . ?
C11 C12 C13 C28 177.5(4) . . . . ?
C11 C12 C13 C28A -176.3(6) . . . . ?
C11 C16 C17 C8 17.2(2) . . . . ?
C12 C11 C16 C15 0.8(3) . . . . ?
C12 C11 C16 C17 -179.24(19) . . . . ?
C12 C13 C14 C15 0.5(3) . . . . ?
C12 C13 C28 C29 59.1(5) . . . . ?
C12 C13 C28 C33 -125.4(4) . . . . ?
C12 C13 C28A C29A 44.3(7) . . . . ?
C12 C13 C28A C33A -135.7(6) . . . . ?
C13 C14 C15 C16 -1.7(3) . . . . ?
C13 C14 C15 C36 177.0(2) . . . . ?
C13 C28 C29 C30 175.4(7) . . . . ?
C13 C28 C33 C32 -175.6(7) . . . . ?
C13 C28A C29A C30A 180.0(9) . . . . ?
C13 C28A C33A C32A -180.0(10) . . . . ?
C14 C13 C28 C29 -124.7(4) . . . . ?
C14 C13 C28 C33 50.7(6) . . . . ?
C14 C13 C28A C29A -133.4(5) . . . . ?
C14 C13 C28A C33A 46.6(9) . . . . ?
C14 C15 C16 C11 1.0(3) . . . . ?
C14 C15 C16 C17 -178.9(2) . . . . ?
C15 C16 C17 C8 -162.9(2) . . . . ?
C16 C11 C12 C13 -2.0(3) . . . . ?
C16 C11 C12 C18 172.54(18) . . . . ?
C17 C8 C9 O1 95.3(6) . . . . ?
C17 C8 C9 O2 -78.3(5) . . . . ?
C17 C8 C9 O2A -71(2) . . . . ?
C17 C8 C9 O1A 119.4(18) . . . . ?
C17 C8 C10 C11 26.8(2) . . . . ?
C18 C12 C13 C14 -172.91(19) . . . . ?
C18 C12 C13 C28 3.3(5) . . . . ?
C18 C12 C13 C28A 9.4(7) . . . . ?
C19 C20 C21 C22 178.9(3) . . . . ?
C19 C20 C25 C24 -178.0(2) . . . . ?
C20 C21 C22 C23 -1.1(5) . . . . ?
C21 C20 C25 C24 1.9(4) . . . . ?
C21 C22 C23 C24 2.1(5) . . . . ?
C21 C22 C23 C26 -174.9(4) . . . . ?
C21 C22 C23 C26A 172(2) . . . . ?
C22 C23 C24 C25 -1.2(5) . . . . ?
C22 C23 C26 C27 -114.4(6) . . . . ?
C22 C23 C26A C27A -8(4) . . . . ?
C23 C24 C25 C20 -0.9(5) . . . . ?
C24 C23 C26 C27 68.7(8) . . . . ?
C24 C23 C26A C27A 162(2) . . . . ?
C25 C20 C21 C22 -1.0(4) . . . . ?
C26 C23 C24 C25 175.8(4) . . . . ?
C28 C13 C14 C15 -175.7(4) . . . . ?
C28 C29 C30 C31 0.0 . . . . ?
C29 C28 C33 C32 0.0 . . . . ?
C29 C30 C31 C32 0.0 . . . . ?
C29 C30 C31 C34 176.5(6) . . . . ?
C30 C31 C32 C33 0.0 . . . . ?
C30 C31 C34 C35 -2.8(13) . . . . ?
C31 C32 C33 C28 0.0 . . . . ?
C32 C31 C34 C35 173.7(10) . . . . ?
C33 C28 C29 C30 0.0 . . . . ?
C34 C31 C32 C33 -176.5(6) . . . . ?
C36 C15 C16 C11 -177.72(19) . . . . ?
C36 C15 C16 C17 2.4(3) . . . . ?
O1 C9 O2 C2 6.5(12) . . . . ?
O3 C7 C8 C9 -115.2(2) . . . . ?
O3 C7 C8 C10 121.8(2) . . . . ?
O3 C7 C8 C17 6.8(3) . . . . ?
O3 C7 O4 C5 0.2(3) . . . . ?
O4 C7 C8 C9 65.6(2) . . . . ?
O4 C7 C8 C10 -57.5(2) . . . . ?
O4 C7 C8 C17 -172.38(17) . . . . ?
C28A C13 C14 C15 178.3(6) . . . . ?
C28A C29A C30A C31A 0.0 . . . . ?
C29A C28A C33A C32A 0.0 . . . . ?
C29A C30A C31A C32A 0.0 . . . . ?
C29A C30A C31A C34A -170.9(8) . . . . ?
C30A C31A C32A C33A 0.0 . . . . ?
C30A C31A C34A C35A -76.4(12) . . . . ?
C31A C32A C33A C28A 0.0 . . . . ?
C32A C31A C34A C35A 112.3(10) . . . . ?
C33A C28A C29A C30A 0.0 . . . . ?
C34A C31A C32A C33A 171.8(7) . . . . ?
C26A C23 C24 C25 -175.0(14) . . . . ?
O1A C9 O2A C2A -4(5) . . . . ?

loop_
_smtbx_masks_void_nr
_smtbx_masks_void_average_x
_smtbx_masks_void_average_y
_smtbx_masks_void_average_z
_smtbx_masks_void_volume
_smtbx_masks_void_count_electrons
_smtbx_masks_void_content
1 0.000 0.500 0.000 19.5 0.4 ?
2 0.289 0.834 0.399 33.6 1.0 ?
3 0.711 0.166 0.601 33.6 1.0 ?
